data_2242240
loop_
_publ_author_name
'Zukerman-Schpector, Julio'
'Prado, Karinne E.'
'Name, Luccas L.'
'Cella, Rodrigo'
'Jotani, Mukesh M.'
'Tiekink, Edward R. T.'

_publ_section_title
;
 2-[(4-Chlorophenyl)selanyl]-3,4-dihydro-2<i>H</i>-benzo[<i>h</i>]chromene-5,6-dione:
 crystal structure and Hirshfeld analysis
;
_journal_coeditor_code WM5392
_journal_issue 6
_journal_name_full 'Acta Crystallographica Section E'
_journal_page_first 918
_journal_page_last 924
_journal_paper_doi 10.1107/S2056989017007605
_journal_volume 73
_journal_year 2017
_chemical_formula_iupac 'C19 H13 Cl O3 Se'
_chemical_formula_moiety 'C19 H13 Cl O3 Se'
_chemical_formula_sum 'C19 H13 Cl O3 Se'
_chemical_formula_weight 403.70
_chemical_name_systematic 2-[(4-Chlorophenyl)selanyl]-3,4-dihydro-2<i>H</i>-benzo[<i>h</i>]chromene-5,6-dione
_space_group_crystal_system monoclinic
_space_group_IT_number 14
_space_group_name_Hall '-P 2ybc'
_space_group_name_H-M_alt 'P 1 21/c 1'
_symmetry_space_group_name_Hall '-P 2ybc'
_symmetry_space_group_name_H-M 'P 1 21/c 1'
_atom_sites_solution_hydrogens geom
_audit_creation_method SHELXL-2014/6
_cell_angle_alpha 90
_cell_angle_beta 100.0020(10)
_cell_angle_gamma 90
_cell_formula_units_Z 4
_cell_length_a 7.3757(3)
_cell_length_b 13.7306(5)
_cell_length_c 16.4473(6)
_cell_measurement_reflns_used 9049
_cell_measurement_temperature 293(2)
_cell_measurement_theta_max 26.25
_cell_measurement_theta_min 2.51
_cell_volume 1640.35(11)
_computing_cell_refinement
;
SAINT (Bruker, 2009)
;
_computing_data_collection
;
APEX2 (Bruker, 2009)
;
_computing_data_reduction
;
SAINT (Bruker, 2009)
;
_computing_molecular_graphics
;
ORTEP-3 for Windows (Farrugia, 2012) and DIAMOND (Brandenburg,
2006)
;
_computing_publication_material
;
publCIF (Westrip, 2010)
;
_computing_structure_refinement
;
SHELXL2014 (Sheldrick, 2015)
;
_computing_structure_solution
;
SIR2014 (Burla <i>et al.</i>,  2015)
;
_diffrn_ambient_temperature 293(2)
_diffrn_measured_fraction_theta_full 1.000
_diffrn_measured_fraction_theta_max 0.998
_diffrn_measurement_device_type 'Bruker APEXII CCD'
_diffrn_measurement_method '\f and \w scans'
_diffrn_radiation_type MoK\a
_diffrn_radiation_wavelength 0.71073
_diffrn_reflns_av_R_equivalents 0.0309
_diffrn_reflns_limit_h_max 9
_diffrn_reflns_limit_h_min -9
_diffrn_reflns_limit_k_max 17
_diffrn_reflns_limit_k_min -17
_diffrn_reflns_limit_l_max 20
_diffrn_reflns_limit_l_min -20
_diffrn_reflns_number 38518
_diffrn_reflns_theta_full 25.242
_diffrn_reflns_theta_max 26.415
_diffrn_reflns_theta_min 1.944
_exptl_absorpt_coefficient_mu 2.466
_exptl_absorpt_correction_T_max 0.7454
_exptl_absorpt_correction_T_min 0.4837
_exptl_absorpt_correction_type multi-scan
_exptl_absorpt_process_details
;
(SADABS; Sheldrick, 1996)
;
_exptl_crystal_colour colourless
_exptl_crystal_density_diffrn 1.635
_exptl_crystal_description irregular
_exptl_crystal_F_000 808
_exptl_crystal_size_max 0.403
_exptl_crystal_size_mid 0.330
_exptl_crystal_size_min 0.268
_refine_diff_density_max 0.359
_refine_diff_density_min -0.387
_refine_ls_extinction_method none
_refine_ls_goodness_of_fit_ref 1.032
_refine_ls_hydrogen_treatment constr
_refine_ls_matrix_type full
_refine_ls_number_parameters 217
_refine_ls_number_reflns 3367
_refine_ls_number_restraints 0
_refine_ls_restrained_S_all 1.032
_refine_ls_R_factor_all 0.0303
_refine_ls_R_factor_gt 0.0257
_refine_ls_shift/su_max 0.001
_refine_ls_shift/su_mean 0.000
_refine_ls_structure_factor_coef Fsqd
_refine_ls_weighting_details 'w=1/[\s^2^(Fo^2^)+(0.0329P)^2^+0.7390P] where P=(Fo^2^+2Fc^2^)/3'
_refine_ls_weighting_scheme calc
_refine_ls_wR_factor_gt 0.0658
_refine_ls_wR_factor_ref 0.0684
_reflns_number_gt 2984
_reflns_number_total 3367
_reflns_threshold_expression 'I > 2\s(I)'
_cod_data_source_file wm5392sup1.cif
_cod_data_source_block I
_cod_database_code 2242240
_shelx_space_group_comment
;
The symmetry employed for this shelxl refinement is uniquely defined
by the following loop, which should always be used as a source of
symmetry information in preference to the above space-group names.
They are only intended as comments.
;
_shelx_estimated_absorpt_t_min 0.370
_shelx_estimated_absorpt_t_max 0.558
_shelxl_version_number 2014/6

loop_
_space_group_symop_operation_xyz
'x, y, z'
'-x, y+1/2, -z+1/2'
'-x, -y, -z'
'x, -y-1/2, z-1/2'

loop_
_atom_site_type_symbol
_atom_site_label
_atom_site_fract_x
_atom_site_fract_y
_atom_site_fract_z
_atom_site_U_iso_or_equiv
_atom_site_adp_type
_atom_site_calc_flag
_atom_site_occupancy
Se Se1 0.50950(3) 0.20340(2) 0.19075(2) 0.05076(8) Uani d 1
Cl Cl1 0.74491(12) 0.48216(7) -0.08524(6) 0.0988(3) Uani d 1
O O1 0.14227(17) 0.24860(9) 0.12331(8) 0.0427(3) Uani d 1
O O2 -0.2776(2) -0.07713(12) 0.09235(12) 0.0741(5) Uani d 1
O O3 -0.0776(2) -0.03054(10) 0.24246(10) 0.0628(4) Uani d 1
C C1 0.2739(3) 0.26958(13) 0.19618(12) 0.0429(4) Uani d 1
H H9 0.2967 0.3399 0.1975 0.051 Uiso calc 1
C C2 0.0406(2) 0.16654(12) 0.12272(11) 0.0362(4) Uani d 1
C C3 -0.0687(2) 0.14639(13) 0.04065(11) 0.0389(4) Uani d 1
C C4 -0.1805(2) 0.06325(14) 0.02911(12) 0.0432(4) Uani d 1
C C5 -0.2841(3) 0.04307(17) -0.04809(13) 0.0563(5) Uani d 1
H H4 -0.3567 -0.0127 -0.0558 0.068 Uiso calc 1
C C6 -0.2792(3) 0.1060(2) -0.11328(13) 0.0644(6) Uani d 1
H H3 -0.3499 0.0930 -0.1647 0.077 Uiso calc 1
C C7 -0.1698(3) 0.18762(19) -0.10224(13) 0.0601(6) Uani d 1
H H2 -0.1675 0.2297 -0.1464 0.072 Uiso calc 1
C C8 -0.0625(3) 0.20824(16) -0.02611(12) 0.0491(5) Uani d 1
H H1 0.0129 0.2630 -0.0197 0.059 Uiso calc 1
C C9 -0.1868(2) -0.00345(14) 0.09908(13) 0.0468(4) Uani d 1
C C10 -0.0715(3) 0.02303(13) 0.18356(12) 0.0431(4) Uani d 1
C C11 0.0400(2) 0.10986(13) 0.19024(11) 0.0387(4) Uani d 1
C C12 0.1505(3) 0.13595(14) 0.27303(11) 0.0479(4) Uani d 1
H H7 0.2611 0.0965 0.2838 0.057 Uiso calc 1
H H8 0.0787 0.1232 0.3160 0.057 Uiso calc 1
C C13 0.2018(3) 0.24304(14) 0.27349(12) 0.0502(5) Uani d 1
H H6 0.0945 0.2824 0.2774 0.060 Uiso calc 1
H H5 0.2952 0.2568 0.3214 0.060 Uiso calc 1
C C14 0.5784(2) 0.28761(13) 0.10819(12) 0.0433(4) Uani d 1
C C15 0.7139(3) 0.35717(15) 0.13040(13) 0.0508(5) Uani d 1
H H13 0.7709 0.3629 0.1853 0.061 Uiso calc 1
C C16 0.7646(3) 0.41802(17) 0.07156(16) 0.0599(6) Uani d 1
H H12 0.8567 0.4642 0.0862 0.072 Uiso calc 1
C C17 0.6774(3) 0.40953(17) -0.00896(15) 0.0587(5) Uani d 1
C C18 0.5413(3) 0.3415(2) -0.03203(14) 0.0617(6) Uani d 1
H H11 0.4824 0.3374 -0.0867 0.074 Uiso calc 1
C C19 0.4930(3) 0.27935(17) 0.02638(13) 0.0527(5) Uani d 1
H H10 0.4034 0.2320 0.0110 0.063 Uiso calc 1

loop_
_atom_site_aniso_label
_atom_site_aniso_U_11
_atom_site_aniso_U_22
_atom_site_aniso_U_33
_atom_site_aniso_U_12
_atom_site_aniso_U_13
_atom_site_aniso_U_23
Se1 0.04595(13) 0.04744(13) 0.05540(14) 0.00547(8) -0.00095(9) 0.00375(9)
Cl1 0.0924(5) 0.1005(6) 0.1134(6) 0.0119(4) 0.0452(5) 0.0443(5)
O1 0.0412(6) 0.0388(7) 0.0471(7) -0.0011(5) 0.0046(5) 0.0103(6)
O2 0.0652(10) 0.0486(9) 0.0975(13) -0.0140(8) -0.0167(9) 0.0100(9)
O3 0.0868(11) 0.0421(8) 0.0603(9) -0.0118(7) 0.0148(8) 0.0101(7)
C1 0.0477(10) 0.0305(8) 0.0495(10) 0.0001(7) 0.0056(8) -0.0003(7)
C2 0.0341(8) 0.0329(8) 0.0423(9) 0.0067(7) 0.0089(7) 0.0021(7)
C3 0.0326(8) 0.0434(10) 0.0416(9) 0.0118(7) 0.0088(7) 0.0006(7)
C4 0.0345(9) 0.0446(10) 0.0495(10) 0.0117(7) 0.0048(7) -0.0050(8)
C5 0.0427(10) 0.0635(13) 0.0594(13) 0.0102(9) 0.0000(9) -0.0145(11)
C6 0.0501(12) 0.0963(19) 0.0437(11) 0.0186(13) -0.0001(9) -0.0120(12)
C7 0.0515(12) 0.0891(17) 0.0410(11) 0.0183(12) 0.0114(9) 0.0091(11)
C8 0.0411(10) 0.0638(13) 0.0441(10) 0.0113(9) 0.0120(8) 0.0081(9)
C9 0.0374(9) 0.0356(9) 0.0653(12) 0.0056(8) 0.0027(8) 0.0003(9)
C10 0.0470(10) 0.0315(9) 0.0522(11) 0.0048(7) 0.0124(8) 0.0033(8)
C11 0.0433(9) 0.0320(9) 0.0412(9) 0.0048(7) 0.0085(7) 0.0017(7)
C12 0.0645(12) 0.0391(10) 0.0395(10) -0.0009(9) 0.0076(9) 0.0026(8)
C13 0.0664(13) 0.0386(10) 0.0458(10) -0.0005(9) 0.0105(9) -0.0047(8)
C14 0.0349(9) 0.0438(10) 0.0498(10) 0.0029(7) 0.0030(8) -0.0071(8)
C15 0.0432(10) 0.0541(12) 0.0536(11) -0.0039(9) 0.0042(9) -0.0153(9)
C16 0.0515(12) 0.0505(12) 0.0804(16) -0.0078(10) 0.0189(11) -0.0138(11)
C17 0.0529(12) 0.0560(13) 0.0719(14) 0.0120(10) 0.0240(11) 0.0099(11)
C18 0.0489(12) 0.0858(17) 0.0489(12) 0.0057(11) 0.0041(9) 0.0033(11)
C19 0.0401(10) 0.0636(13) 0.0514(11) -0.0060(9) -0.0006(9) -0.0093(10)

loop_
_atom_type_symbol
_atom_type_description
_atom_type_scat_dispersion_real
_atom_type_scat_dispersion_imag
_atom_type_scat_source
C C 0.0033 0.0016 'International Tables Vol C Tables 4.2.6.8 and 6.1.1.4'
H H 0.0000 0.0000 'International Tables Vol C Tables 4.2.6.8 and 6.1.1.4'
O O 0.0106 0.0060 'International Tables Vol C Tables 4.2.6.8 and 6.1.1.4'
Cl Cl 0.1484 0.1585 'International Tables Vol C Tables 4.2.6.8 and 6.1.1.4'
Se Se -0.0929 2.2259 'International Tables Vol C Tables 4.2.6.8 and 6.1.1.4'

loop_
_geom_angle_atom_site_label_1
_geom_angle_atom_site_label_2
_geom_angle_atom_site_label_3
_geom_angle
C14 Se1 C1 95.62(8)
C2 O1 C1 117.85(13)
O1 C1 C13 111.73(16)
O1 C1 Se1 110.03(12)
C13 C1 Se1 111.65(13)
O1 C1 H9 107.7
C13 C1 H9 107.7
Se1 C1 H9 107.7
O1 C2 C11 123.53(16)
O1 C2 C3 112.17(14)
C11 C2 C3 124.29(16)
C8 C3 C4 119.21(18)
C8 C3 C2 121.29(17)
C4 C3 C2 119.49(16)
C5 C4 C3 120.19(19)
C5 C4 C9 120.03(19)
C3 C4 C9 119.78(17)
C6 C5 C4 119.9(2)
C6 C5 H4 120.0
C4 C5 H4 120.0
C7 C6 C5 120.1(2)
C7 C6 H3 120.0
C5 C6 H3 120.0
C6 C7 C8 121.0(2)
C6 C7 H2 119.5
C8 C7 H2 119.5
C7 C8 C3 119.6(2)
C7 C8 H1 120.2
C3 C8 H1 120.2
O2 C9 C4 122.67(19)
O2 C9 C10 119.38(19)
C4 C9 C10 117.95(16)
O3 C10 C11 122.40(18)
O3 C10 C9 118.79(17)
C11 C10 C9 118.81(16)
C2 C11 C10 119.65(17)
C2 C11 C12 121.77(17)
C10 C11 C12 118.57(16)
C11 C12 C13 109.32(15)
C11 C12 H7 109.8
C13 C12 H7 109.8
C11 C12 H8 109.8
C13 C12 H8 109.8
H7 C12 H8 108.3
C1 C13 C12 110.77(16)
C1 C13 H6 109.5
C12 C13 H6 109.5
C1 C13 H5 109.5
C12 C13 H5 109.5
H6 C13 H5 108.1
C15 C14 C19 119.8(2)
C15 C14 Se1 119.79(15)
C19 C14 Se1 120.39(15)
C16 C15 C14 120.3(2)
C16 C15 H13 119.9
C14 C15 H13 119.9
C17 C16 C15 119.1(2)
C17 C16 H12 120.4
C15 C16 H12 120.4
C16 C17 C18 121.4(2)
C16 C17 Cl1 120.10(19)
C18 C17 Cl1 118.46(19)
C17 C18 C19 119.6(2)
C17 C18 H11 120.2
C19 C18 H11 120.2
C18 C19 C14 119.8(2)
C18 C19 H10 120.1
C14 C19 H10 120.1

loop_
_geom_bond_atom_site_label_1
_geom_bond_atom_site_label_2
_geom_bond_distance
Se1 C14 1.918(2)
Se1 C1 1.9769(19)
Cl1 C17 1.742(2)
O1 C2 1.353(2)
O1 C1 1.434(2)
O2 C9 1.208(2)
O3 C10 1.223(2)
C1 C13 1.505(3)
C1 H9 0.9800
C2 C11 1.357(2)
C2 C3 1.473(2)
C3 C8 1.395(3)
C3 C4 1.401(3)
C4 C5 1.392(3)
C4 C9 1.478(3)
C5 C6 1.382(3)
C5 H4 0.9300
C6 C7 1.375(4)
C6 H3 0.9300
C7 C8 1.389(3)
C7 H2 0.9300
C8 H1 0.9300
C9 C10 1.541(3)
C10 C11 1.442(3)
C11 C12 1.504(3)
C12 C13 1.518(3)
C12 H7 0.9700
C12 H8 0.9700
C13 H6 0.9700
C13 H5 0.9700
C14 C15 1.385(3)
C14 C19 1.388(3)
C15 C16 1.379(3)
C15 H13 0.9300
C16 C17 1.373(3)
C16 H12 0.9300
C17 C18 1.376(3)
C18 C19 1.377(3)
C18 H11 0.9300
C19 H10 0.9300

loop_
_geom_hbond_atom_site_label_D
_geom_hbond_atom_site_label_H
_geom_hbond_atom_site_label_A
_geom_hbond_site_symmetry_A
_geom_hbond_distance_DH
_geom_hbond_distance_HA
_geom_hbond_distance_DA
_geom_hbond_angle_DHA
C13 H6 O3 2_555 0.97 2.59 3.239(2) 125
C17 Cl1 Cg1 3_665 1.742(2) 3.7240(13) 4.000(2) 86.03(8)

loop_
_geom_torsion_atom_site_label_1
_geom_torsion_atom_site_label_2
_geom_torsion_atom_site_label_3
_geom_torsion_atom_site_label_4
_geom_torsion
C2 O1 C1 C13 -38.2(2)
C2 O1 C1 Se1 86.38(16)
C1 O1 C2 C11 8.4(2)
C1 O1 C2 C3 -171.67(14)
O1 C2 C3 C8 -0.4(2)
C11 C2 C3 C8 179.55(17)
O1 C2 C3 C4 179.30(14)
C11 C2 C3 C4 -0.8(2)
C8 C3 C4 C5 -0.1(3)
C2 C3 C4 C5 -179.83(16)
C8 C3 C4 C9 179.35(16)
C2 C3 C4 C9 -0.3(2)
C3 C4 C5 C6 -1.0(3)
C9 C4 C5 C6 179.49(18)
C4 C5 C6 C7 1.0(3)
C5 C6 C7 C8 0.2(3)
C6 C7 C8 C3 -1.4(3)
C4 C3 C8 C7 1.3(3)
C2 C3 C8 C7 -178.99(17)
C5 C4 C9 O2 1.0(3)
C3 C4 C9 O2 -178.48(19)
C5 C4 C9 C10 -179.15(16)
C3 C4 C9 C10 1.4(2)
O2 C9 C10 O3 -1.4(3)
C4 C9 C10 O3 178.77(17)
O2 C9 C10 C11 178.44(18)
C4 C9 C10 C11 -1.4(2)
O1 C2 C11 C10 -179.37(15)
C3 C2 C11 C10 0.7(3)
O1 C2 C11 C12 1.8(3)
C3 C2 C11 C12 -178.14(16)
O3 C10 C11 C2 -179.78(18)
C9 C10 C11 C2 0.4(3)
O3 C10 C11 C12 -0.9(3)
C9 C10 C11 C12 179.28(16)
C2 C11 C12 C13 18.3(3)
C10 C11 C12 C13 -160.59(17)
O1 C1 C13 C12 57.9(2)
Se1 C1 C13 C12 -65.84(19)
C11 C12 C13 C1 -46.3(2)
C19 C14 C15 C16 -0.2(3)
Se1 C14 C15 C16 179.92(16)
C14 C15 C16 C17 0.9(3)
C15 C16 C17 C18 -0.3(3)
C15 C16 C17 Cl1 -177.47(16)
C16 C17 C18 C19 -1.0(3)
Cl1 C17 C18 C19 176.26(17)
C17 C18 C19 C14 1.6(3)
C15 C14 C19 C18 -1.1(3)
Se1 C14 C19 C18 178.81(16)

_cod_database_fobs_code 2242240
